data_7006086
loop_
_publ_author_name
'Aldous, David W.'
'Stephens, Nicholas F.'
'Lightfoot, Philip'

_publ_section_title
;
 The role of temperature in the solvothermal synthesis of hybrid
 vanadium oxyfluorides
;
_journal_issue 37
_journal_name_full 'Dalton Transactions'
_journal_page_first 4207
_journal_paper_doi 10.1039/b708889b
_journal_year 2007
_chemical_formula_moiety 'F17 O3 V4, 4(C4 H12 N2), 4(H2 O)'
_chemical_formula_sum 'C16 H56 F17 N8 O7 V4'
_chemical_formula_weight 999.45
_chemical_name_systematic
;
?
;
_space_group_IT_number 2
_symmetry_cell_setting triclinic
_symmetry_space_group_name_Hall '-P 1'
_symmetry_space_group_name_H-M 'P -1'
_atom_sites_solution_hydrogens geom
_atom_sites_solution_primary direct
_atom_sites_solution_secondary difmap
_audit_creation_method SHELXL-97
_cell_angle_alpha 91.217(4)
_cell_angle_beta 90.464(4)
_cell_angle_gamma 92.179(4)
_cell_formula_units_Z 4
_cell_length_a 12.8730(14)
_cell_length_b 12.7838(15)
_cell_length_c 21.771(2)
_cell_measurement_temperature 93(2)
_cell_volume 3579.2(7)
_computing_cell_refinement 'CrystalClear (Rigaku Corp., 2004)'
_computing_data_collection 'CrystalClear (Rigaku Corp., 2004)'
_computing_data_reduction 'CrystalClear (Rigaku Corp., 2004)'
_computing_molecular_graphics 'Bruker SHELXTL'
_computing_publication_material 'Bruker SHELXTL'
_computing_structure_refinement 'SHELXL-97 (Sheldrick, 1997)'
_computing_structure_solution 'SHELXL-90 (Sheldrick, 1990)'
_diffrn_ambient_temperature 93(2)
_diffrn_measured_fraction_theta_full 0.942
_diffrn_measured_fraction_theta_max 0.942
_diffrn_measurement_device_type 'CCD Area Detector'
_diffrn_measurement_method dtprofit.ref
_diffrn_radiation_monochromator 'Confocal Optics'
_diffrn_radiation_source 'Rotating Anode'
_diffrn_radiation_type MoK\a
_diffrn_radiation_wavelength 0.71070
_diffrn_reflns_av_R_equivalents 0.0166
_diffrn_reflns_av_sigmaI/netI 0.0293
_diffrn_reflns_limit_h_max 15
_diffrn_reflns_limit_h_min -15
_diffrn_reflns_limit_k_max 15
_diffrn_reflns_limit_k_min -13
_diffrn_reflns_limit_l_max 26
_diffrn_reflns_limit_l_min -21
_diffrn_reflns_number 22485
_diffrn_reflns_theta_full 25.35
_diffrn_reflns_theta_max 25.35
_diffrn_reflns_theta_min 2.29
_exptl_absorpt_coefficient_mu 1.151
_exptl_absorpt_correction_T_max 0.9400
_exptl_absorpt_correction_T_min 0.8035
_exptl_absorpt_correction_type multi-scan
_exptl_crystal_colour Blue
_exptl_crystal_density_diffrn 1.855
_exptl_crystal_density_method 'not measured'
_exptl_crystal_description Prism
_exptl_crystal_F_000 2036
_exptl_crystal_size_max 0.2000
_exptl_crystal_size_mid 0.1000
_exptl_crystal_size_min 0.0500
_refine_diff_density_max 1.444
_refine_diff_density_min -0.548
_refine_diff_density_rms 0.066
_refine_ls_extinction_method none
_refine_ls_goodness_of_fit_ref 0.984
_refine_ls_hydrogen_treatment mixed
_refine_ls_matrix_type full
_refine_ls_number_parameters 1001
_refine_ls_number_reflns 12308
_refine_ls_number_restraints 16
_refine_ls_restrained_S_all 0.985
_refine_ls_R_factor_all 0.0322
_refine_ls_R_factor_gt 0.0298
_refine_ls_shift/su_max 0.001
_refine_ls_shift/su_mean 0.000
_refine_ls_structure_factor_coef Fsqd
_refine_ls_weighting_details 'calc w=1/[\s^2^(Fo^2^)+(0.0338P)^2^+5.3644P] where P=(Fo^2^+2Fc^2^)/3'
_refine_ls_weighting_scheme calc
_refine_ls_wR_factor_gt 0.0764
_refine_ls_wR_factor_ref 0.0787
_reflns_number_gt 11562
_reflns_number_total 12308
_reflns_threshold_expression >2sigma(I)
_cod_data_source_file b708889b.txt
_cod_data_source_block II
_cod_depositor_comments
;
The following automatic conversions were performed:
'_exptl_absorpt_correction_type' value 'Multi-scan' changed to
'multi-scan' according to
'/home/saulius/struct/CIF-dictionaries/cif_core.dic' dictionary named
'cif_core.dic' version 2.4.1 from 2010-06-29.

Automatic conversion script
Id: cif_fix_enum 1527 2010-12-29 10:47:43Z saulius 
;
_cod_original_sg_symbol_H-M P-1
_cod_database_code 7006086

loop_
_symmetry_equiv_pos_as_xyz
'x, y, z'
'-x, -y, -z'

loop_
_atom_site_label
_atom_site_type_symbol
_atom_site_fract_x
_atom_site_fract_y
_atom_site_fract_z
_atom_site_U_iso_or_equiv
_atom_site_adp_type
_atom_site_occupancy
_atom_site_symmetry_multiplicity
_atom_site_calc_flag
_atom_site_refinement_flags
_atom_site_disorder_assembly
_atom_site_disorder_group
V1 V 0.26893(3) 0.28589(3) 0.415275(17) 0.01250(9) Uani 1 1 d . . .
V2 V 0.47627(3) 0.23798(3) 0.327518(17) 0.01257(9) Uani 1 1 d . . .
V3 V 0.77012(3) 0.26430(3) 0.390389(16) 0.00901(8) Uani 1 1 d . . .
V4 V 0.48813(3) 0.23674(3) 0.142602(16) 0.00987(8) Uani 1 1 d . . .
V5 V 0.01467(3) 0.75744(3) 0.360478(16) 0.00960(8) Uani 1 1 d . . .
V6 V -0.21783(3) 0.74165(3) 0.094266(16) 0.01008(8) Uani 1 1 d . . .
V7 V 0.06249(3) 0.76444(3) 0.180140(17) 0.01219(9) Uani 1 1 d . . .
V8 V 0.27157(3) 0.71606(3) 0.097930(19) 0.01798(10) Uani 1 1 d . . .
F1 F 0.13910(11) 0.29596(13) 0.39498(7) 0.0312(4) Uani 1 1 d . . .
F2 F 0.25773(11) 0.13680(10) 0.42839(6) 0.0195(3) Uani 1 1 d . . .
F3 F 0.30544(11) 0.42557(10) 0.39480(7) 0.0245(3) Uani 1 1 d . . .
F4 F 0.43378(9) 0.26400(9) 0.41744(5) 0.0115(2) Uani 1 1 d . . .
F5 F 0.31646(9) 0.24786(10) 0.32728(5) 0.0120(3) Uani 1 1 d . . .
F6 F 0.45048(10) 0.09130(9) 0.34743(6) 0.0147(3) Uani 1 1 d . . .
F7 F 0.48475(10) 0.38434(10) 0.32125(6) 0.0178(3) Uani 1 1 d . . .
F8 F 0.61046(11) 0.23091(12) 0.34597(7) 0.0276(3) Uani 1 1 d . . .
F9 F 0.47150(11) 0.21650(11) 0.24681(6) 0.0259(3) Uani 1 1 d . . .
F10 F 0.71951(10) 0.40430(10) 0.39309(6) 0.0183(3) Uani 1 1 d . . .
F11 F 0.80443(9) 0.28705(9) 0.30478(5) 0.0127(3) Uani 1 1 d . . .
F12 F 0.68870(10) 0.23333(10) 0.46239(6) 0.0169(3) Uani 1 1 d . . .
F13 F 0.77372(11) 0.11758(10) 0.37074(6) 0.0180(3) Uani 1 1 d . . .
F14 F 0.45621(10) 0.09085(10) 0.14276(6) 0.0178(3) Uani 1 1 d . . .
F15 F 0.34389(10) 0.26425(10) 0.14882(6) 0.0182(3) Uani 1 1 d . . .
F16 F 0.51144(9) 0.38464(9) 0.16764(6) 0.0130(3) Uani 1 1 d . . .
F17 F 0.63015(9) 0.21983(10) 0.16969(6) 0.0136(3) Uani 1 1 d . . .
F18 F -0.00740(9) 0.61126(9) 0.33179(5) 0.0122(3) Uani 1 1 d . . .
F19 F -0.12077(9) 0.78365(10) 0.32717(6) 0.0154(3) Uani 1 1 d . . .
F20 F 0.05429(10) 0.90335(10) 0.36422(6) 0.0157(3) Uani 1 1 d . . .
F21 F 0.15963(10) 0.72398(10) 0.36188(6) 0.0180(3) Uani 1 1 d . . .
F22 F -0.16461(10) 0.60201(9) 0.09077(6) 0.0154(3) Uani 1 1 d . . .
F23 F -0.26400(10) 0.71129(10) 0.17740(6) 0.0149(3) Uani 1 1 d . . .
F24 F -0.12414(10) 0.78027(10) 0.02832(5) 0.0165(3) Uani 1 1 d . . .
F25 F -0.22599(10) 0.88747(9) 0.11760(6) 0.0144(3) Uani 1 1 d . . .
F26 F 0.05070(11) 0.78040(11) 0.25966(6) 0.0249(3) Uani 1 1 d . . .
F27 F -0.06662(10) 0.77432(11) 0.15154(6) 0.0220(3) Uani 1 1 d . . .
F28 F 0.05172(10) 0.61630(9) 0.18334(6) 0.0153(3) Uani 1 1 d . . .
F29 F 0.09296(9) 0.91266(9) 0.16753(5) 0.0115(2) Uani 1 1 d . . .
F30 F 0.22047(9) 0.74631(9) 0.18761(5) 0.0114(2) Uani 1 1 d . . .
F31 F 0.11577(9) 0.74667(9) 0.09262(5) 0.0107(2) Uani 1 1 d . . .
F32 F 0.22843(11) 0.57368(10) 0.10956(6) 0.0216(3) Uani 1 1 d . . .
F33 F 0.29409(11) 0.86549(10) 0.09752(6) 0.0213(3) Uani 1 1 d . . .
F34 F 0.40255(11) 0.69047(14) 0.11996(7) 0.0338(4) Uani 1 1 d . . .
O1 O 0.27383(11) 0.31776(12) 0.49479(6) 0.0125(3) Uani 1 1 d . . .
O2 O 0.88288(12) 0.28790(13) 0.42053(7) 0.0194(4) Uani 1 1 d . . .
O3 O 0.50932(13) 0.24855(13) 0.07019(7) 0.0176(3) Uani 1 1 d . . .
O4 O -0.01564(14) 0.74316(13) 0.43085(7) 0.0212(4) Uani 1 1 d . . .
O5 O -0.32516(13) 0.72231(13) 0.05765(8) 0.0218(4) Uani 1 1 d . . .
O6 O 0.27915(12) 0.70172(12) 0.01925(7) 0.0154(3) Uani 1 1 d . . .
N1 N 0.42032(14) 0.92258(14) 0.01186(9) 0.0153(4) Uani 1 1 d . . .
H1A H 0.3704 0.8962 0.0364 0.018 Uiso 1 1 calc R . .
H1B H 0.4223 0.8810 -0.0220 0.018 Uiso 1 1 calc R . .
N2 N 0.01053(14) 0.94244(14) 0.05550(8) 0.0119(4) Uani 1 1 d . . .
H2A H 0.0374 0.9365 0.0935 0.014 Uiso 1 1 calc R . .
H2B H -0.0295 0.8846 0.0470 0.014 Uiso 1 1 calc R . .
N3 N 0.49672(17) 0.50771(17) 0.06588(9) 0.0245(5) Uani 1 1 d . . .
H3A H 0.4986 0.4768 0.1026 0.029 Uiso 1 1 calc R . .
H3B H 0.4903 0.5769 0.0726 0.029 Uiso 1 1 calc R . .
N4 N 0.02885(15) 0.55837(15) 0.05461(8) 0.0161(4) Uani 1 1 d . . .
H4A H 0.0776 0.5854 0.0809 0.019 Uiso 1 1 calc R . .
H4B H -0.0338 0.5761 0.0686 0.019 Uiso 1 1 calc R . .
N5 N 0.54577(17) 0.43879(17) 0.45239(10) 0.0270(5) Uani 1 1 d . . .
H5A H 0.6016 0.4217 0.4302 0.032 Uiso 1 1 calc R . .
H5B H 0.4915 0.3973 0.4395 0.032 Uiso 1 1 calc R . .
N6 N -0.00236(15) 0.49153(15) 0.43436(9) 0.0179(4) Uani 1 1 d . . .
H6A H -0.0030 0.5215 0.3973 0.021 Uiso 1 1 calc R . .
H6B H -0.0041 0.4216 0.4282 0.021 Uiso 1 1 calc R . .
N7 N 0.53812(15) 0.08445(14) 0.46272(8) 0.0133(4) Uani 1 1 d . . .
H7A H 0.4937 0.0800 0.4306 0.016 Uiso 1 1 calc R . .
H7B H 0.5839 0.1380 0.4564 0.016 Uiso 1 1 calc R . .
N8 N 0.09126(14) 0.02589(14) 0.46537(8) 0.0117(4) Uani 1 1 d . . .
H8A H 0.0943 -0.0307 0.4402 0.014 Uiso 1 1 calc R . .
H8B H 0.1453 0.0697 0.4568 0.014 Uiso 1 1 calc R . .
N9 N -0.17907(14) 0.90747(14) 0.23906(8) 0.0130(4) Uani 1 1 d . . .
H9A H -0.1400 0.8578 0.2551 0.016 Uiso 1 1 calc R . .
H9B H -0.1940 0.8889 0.1998 0.016 Uiso 1 1 calc R . .
N10 N -0.28408(14) 1.09867(14) 0.25049(8) 0.0127(4) Uani 1 1 d . . .
H10A H -0.2683 1.1172 0.2897 0.015 Uiso 1 1 calc R . .
H10B H -0.3233 1.1486 0.2348 0.015 Uiso 1 1 calc R . .
N11 N -0.15511(14) 0.57870(14) 0.24389(8) 0.0121(4) Uani 1 1 d . . .
H11A H -0.1776 0.6222 0.2151 0.014 Uiso 1 1 calc R . .
H11B H -0.0961 0.6072 0.2605 0.014 Uiso 1 1 calc R . .
N12 N -0.31223(14) 0.41308(14) 0.23726(8) 0.0130(4) Uani 1 1 d . . .
H12A H -0.3713 0.3845 0.2207 0.016 Uiso 1 1 calc R . .
H12B H -0.2895 0.3695 0.2659 0.016 Uiso 1 1 calc R . .
N13 N 0.19720(15) 0.58231(15) 0.27373(9) 0.0175(4) Uani 1 1 d . . .
H13A H 0.1672 0.6226 0.3024 0.021 Uiso 1 1 calc R . .
H13B H 0.1781 0.6048 0.2366 0.021 Uiso 1 1 calc R . .
N14 N 0.32654(15) 0.41538(15) 0.24140(10) 0.0207(4) Uani 1 1 d . . .
H14A H 0.3570 0.3745 0.2132 0.025 Uiso 1 1 calc R . .
H14B H 0.3453 0.3938 0.2788 0.025 Uiso 1 1 calc R . .
N15 N 0.28704(14) 0.00171(14) 0.19564(8) 0.0129(4) Uani 1 1 d . . .
H15A H 0.2389 -0.0447 0.1801 0.015 Uiso 1 1 calc R . .
H15B H 0.3218 0.0300 0.1640 0.015 Uiso 1 1 calc R . .
N16 N 0.26087(15) -0.00741(14) 0.32629(8) 0.0130(4) Uani 1 1 d . . .
H16A H 0.2299 -0.0321 0.3602 0.016 Uiso 1 1 calc R . .
H16B H 0.3109 0.0400 0.3382 0.016 Uiso 1 1 calc R . .
C1 C 0.39265(17) 1.03008(17) -0.00651(10) 0.0148(5) Uani 1 1 d . . .
H1C H 0.3820 1.0731 0.0300 0.018 Uiso 1 1 calc R . .
H1D H 0.3283 1.0262 -0.0300 0.018 Uiso 1 1 calc R . .
C2 C 0.52225(17) 0.92070(18) 0.04449(10) 0.0148(5) Uani 1 1 d . . .
H2C H 0.5384 0.8489 0.0529 0.018 Uiso 1 1 calc R . .
H2D H 0.5181 0.9584 0.0835 0.018 Uiso 1 1 calc R . .
C3 C 0.09669(17) 0.94982(18) 0.01035(10) 0.0136(4) Uani 1 1 d . . .
H3C H 0.1360 0.8866 0.0115 0.016 Uiso 1 1 calc R . .
H3D H 0.1433 1.0087 0.0215 0.016 Uiso 1 1 calc R . .
C4 C -0.05492(17) 1.03621(17) 0.05397(10) 0.0134(4) Uani 1 1 d . . .
H4C H -0.0137 1.0980 0.0668 0.016 Uiso 1 1 calc R . .
H4D H -0.1123 1.0275 0.0823 0.016 Uiso 1 1 calc R . .
C5 C 0.59675(18) 0.48977(18) 0.03274(11) 0.0184(5) Uani 1 1 d . . .
H5C H 0.6543 0.5223 0.0561 0.022 Uiso 1 1 calc R . .
H5D H 0.6078 0.4152 0.0296 0.022 Uiso 1 1 calc R . .
C6 C 0.40556(19) 0.4655(2) 0.03040(11) 0.0230(5) Uani 1 1 d . . .
H6C H 0.3424 0.4824 0.0519 0.028 Uiso 1 1 calc R . .
H6D H 0.4082 0.3899 0.0271 0.028 Uiso 1 1 calc R . .
C7 C 0.04574(19) 0.60346(18) -0.00771(10) 0.0175(5) Uani 1 1 d . . .
H7C H 0.1149 0.5883 -0.0219 0.021 Uiso 1 1 calc R . .
H7D H 0.0402 0.6789 -0.0053 0.021 Uiso 1 1 calc R . .
C8 C 0.03425(18) 0.44299(18) 0.05234(10) 0.0160(5) Uani 1 1 d . . .
H8C H 0.0218 0.4155 0.0929 0.019 Uiso 1 1 calc R . .
H8D H 0.1031 0.4236 0.0397 0.019 Uiso 1 1 calc R . .
C9 C 0.5229(2) 0.5473(2) 0.44176(11) 0.0235(5) Uani 1 1 d . . .
H9C H 0.5055 0.5558 0.3988 0.028 Uiso 1 1 calc R . .
H9D H 0.5838 0.5917 0.4514 0.028 Uiso 1 1 calc R . .
C10 C 0.5669(2) 0.4198(2) 0.51881(12) 0.0307(6) Uani 1 1 d . . .
H10C H 0.6297 0.4589 0.5317 0.037 Uiso 1 1 calc R . .
H10D H 0.5782 0.3460 0.5244 0.037 Uiso 1 1 calc R . .
C11 C -0.09609(18) 0.52142(18) 0.46904(10) 0.0158(5) Uani 1 1 d . . .
H11C H -0.1581 0.4967 0.4467 0.019 Uiso 1 1 calc R . .
H11D H -0.0974 0.5971 0.4728 0.019 Uiso 1 1 calc R . .
C12 C 0.09616(17) 0.52473(17) 0.46791(10) 0.0149(5) Uani 1 1 d . . .
H12C H 0.1016 0.6005 0.4714 0.018 Uiso 1 1 calc R . .
H12D H 0.1556 0.5011 0.4451 0.018 Uiso 1 1 calc R . .
C13 C 0.47898(18) 0.10567(17) 0.52025(10) 0.0149(5) Uani 1 1 d . . .
H13C H 0.4403 0.1688 0.5157 0.018 Uiso 1 1 calc R . .
H13D H 0.5272 0.1168 0.5544 0.018 Uiso 1 1 calc R . .
C14 C 0.59506(17) -0.01490(17) 0.46657(10) 0.0149(5) Uani 1 1 d . . .
H14C H 0.6473 -0.0080 0.4989 0.018 Uiso 1 1 calc R . .
H14D H 0.6302 -0.0281 0.4281 0.018 Uiso 1 1 calc R . .
C15 C -0.00815(17) 0.07946(17) 0.45383(10) 0.0135(4) Uani 1 1 d . . .
H15C H -0.0125 0.0984 0.4110 0.016 Uiso 1 1 calc R . .
H15D H -0.0098 0.1431 0.4788 0.016 Uiso 1 1 calc R . .
C16 C 0.09945(18) -0.00718(18) 0.53052(10) 0.0148(4) Uani 1 1 d . . .
H16C H 0.1006 0.0540 0.5576 0.018 Uiso 1 1 calc R . .
H16D H 0.1638 -0.0429 0.5365 0.018 Uiso 1 1 calc R . .
C17 C -0.11898(17) 1.00943(17) 0.24073(10) 0.0139(4) Uani 1 1 d . . .
H17A H -0.0562 1.0039 0.2167 0.017 Uiso 1 1 calc R . .
H17B H -0.0992 1.0282 0.2827 0.017 Uiso 1 1 calc R . .
C18 C -0.18603(18) 1.09225(17) 0.21457(10) 0.0145(5) Uani 1 1 d . . .
H18A H -0.1485 1.1595 0.2162 0.017 Uiso 1 1 calc R . .
H18B H -0.2026 1.0751 0.1719 0.017 Uiso 1 1 calc R . .
C19 C -0.34457(17) 0.99749(17) 0.24924(10) 0.0147(5) Uani 1 1 d . . .
H19A H -0.3660 0.9792 0.2074 0.018 Uiso 1 1 calc R . .
H19B H -0.4065 1.0033 0.2740 0.018 Uiso 1 1 calc R . .
C20 C -0.27750(17) 0.91397(17) 0.27425(10) 0.0137(4) Uani 1 1 d . . .
H20A H -0.2614 0.9297 0.3171 0.016 Uiso 1 1 calc R . .
H20B H -0.3153 0.8469 0.2718 0.016 Uiso 1 1 calc R . .
C21 C -0.23523(18) 0.56716(18) 0.29269(10) 0.0158(5) Uani 1 1 d . . .
H21A H -0.2498 0.6356 0.3099 0.019 Uiso 1 1 calc R . .
H21B H -0.2087 0.5250 0.3254 0.019 Uiso 1 1 calc R . .
C22 C -0.33419(17) 0.51592(17) 0.26678(11) 0.0151(5) Uani 1 1 d . . .
H22A H -0.3840 0.5057 0.2995 0.018 Uiso 1 1 calc R . .
H22B H -0.3643 0.5611 0.2367 0.018 Uiso 1 1 calc R . .
C23 C -0.23222(18) 0.42497(18) 0.18829(10) 0.0161(5) Uani 1 1 d . . .
H23A H -0.2587 0.4676 0.1558 0.019 Uiso 1 1 calc R . .
H23B H -0.2178 0.3567 0.1707 0.019 Uiso 1 1 calc R . .
C24 C -0.13318(17) 0.47567(17) 0.21448(10) 0.0143(5) Uani 1 1 d . . .
H24A H -0.1036 0.4304 0.2447 0.017 Uiso 1 1 calc R . .
H24B H -0.0830 0.4856 0.1819 0.017 Uiso 1 1 calc R . .
C25 C 0.15943(18) 0.47205(17) 0.28037(11) 0.0167(5) Uani 1 1 d . . .
H25A H 0.0848 0.4667 0.2737 0.020 Uiso 1 1 calc R . .
H25B H 0.1740 0.4492 0.3217 0.020 Uiso 1 1 calc R . .
C26 C 0.21248(17) 0.40301(18) 0.23439(11) 0.0164(5) Uani 1 1 d . . .
H26A H 0.1909 0.3305 0.2405 0.020 Uiso 1 1 calc R . .
H26B H 0.1923 0.4215 0.1931 0.020 Uiso 1 1 calc R . .
C27 C 0.36415(18) 0.52591(18) 0.23398(12) 0.0208(5) Uani 1 1 d . . .
H27A H 0.3480 0.5485 0.1929 0.025 Uiso 1 1 calc R . .
H27B H 0.4390 0.5314 0.2398 0.025 Uiso 1 1 calc R . .
C28 C 0.31246(18) 0.59434(18) 0.28043(11) 0.0176(5) Uani 1 1 d . . .
H28A H 0.3331 0.5751 0.3215 0.021 Uiso 1 1 calc R . .
H28B H 0.3343 0.6669 0.2746 0.021 Uiso 1 1 calc R . .
C29 C 0.23384(17) 0.08617(17) 0.23040(10) 0.0132(4) Uani 1 1 d . . .
H29A H 0.1816 0.1157 0.2043 0.016 Uiso 1 1 calc R . .
H29B H 0.2842 0.1417 0.2419 0.016 Uiso 1 1 calc R . .
C30 C 0.18294(17) 0.04398(18) 0.28754(10) 0.0154(5) Uani 1 1 d . . .
H30A H 0.1529 0.1008 0.3107 0.019 Uiso 1 1 calc R . .
H30B H 0.1274 -0.0062 0.2761 0.019 Uiso 1 1 calc R . .
C31 C 0.30881(17) -0.09554(17) 0.29191(10) 0.0140(4) Uani 1 1 d . . .
H31A H 0.2556 -0.1481 0.2803 0.017 Uiso 1 1 calc R . .
H31B H 0.3594 -0.1280 0.3179 0.017 Uiso 1 1 calc R . .
C32 C 0.36118(17) -0.05410(18) 0.23525(10) 0.0144(4) Uani 1 1 d . . .
H32A H 0.4185 -0.0064 0.2473 0.017 Uiso 1 1 calc R . .
H32B H 0.3894 -0.1118 0.2120 0.017 Uiso 1 1 calc R . .
O7 O 0.25315(14) 0.86423(13) 0.43542(8) 0.0187(4) Uani 1 1 d D . .
H17 H 0.228(2) 0.815(2) 0.4130(13) 0.043(9) Uiso 1 1 d D . .
H27 H 0.267(2) 0.833(2) 0.4676(10) 0.027(8) Uiso 1 1 d D . .
O8 O -0.46021(14) 0.74321(17) 0.21209(9) 0.0312(5) Uani 1 1 d D . .
H18 H -0.4026(17) 0.731(3) 0.1963(14) 0.039(9) Uiso 1 1 d D . .
H28 H -0.503(2) 0.730(3) 0.1832(13) 0.051(11) Uiso 1 1 d D . .
O9 O 0.01332(13) 0.24630(15) 0.29431(8) 0.0240(4) Uani 1 1 d D . .
H19 H 0.046(2) 0.262(3) 0.3263(11) 0.042(10) Uiso 1 1 d D . .
H29 H -0.0480(15) 0.257(2) 0.3041(13) 0.030(8) Uiso 1 1 d D . .
O10 O 0.16647(14) 0.19520(15) 0.09291(8) 0.0249(4) Uani 1 1 d D . .
H110 H 0.165(2) 0.207(2) 0.0552(9) 0.033(8) Uiso 1 1 d D . .
H210 H 0.2266(16) 0.214(3) 0.1041(15) 0.042(10) Uiso 1 1 d D . .
O11 O 0.00159(15) 0.27451(16) 0.16626(9) 0.0298(4) Uani 1 1 d D . .
H111 H 0.015(3) 0.269(3) 0.2034(9) 0.044(10) Uiso 1 1 d D . .
H211 H 0.0476(19) 0.244(2) 0.1464(12) 0.028(8) Uiso 1 1 d D . .
O12 O 0.29029(13) 0.21366(15) 0.59975(8) 0.0228(4) Uani 1 1 d D . .
H112 H 0.2343(16) 0.211(2) 0.6180(12) 0.020(7) Uiso 1 1 d D . .
H212 H 0.280(3) 0.244(2) 0.5666(11) 0.040(9) Uiso 1 1 d D . .
O13 O 0.25308(16) 0.83399(16) -0.07342(9) 0.0317(4) Uani 1 1 d D . .
H113 H 0.253(4) 0.781(3) -0.0463(18) 0.095(16) Uiso 1 1 d D . .
H213 H 0.293(3) 0.813(3) -0.1043(14) 0.075(13) Uiso 1 1 d D . .
O14 O 0.51327(16) 0.7493(2) 0.34144(10) 0.0417(6) Uani 1 1 d D . .
H114 H 0.5732(16) 0.757(2) 0.3557(14) 0.034(9) Uiso 1 1 d D . .
H214 H 0.524(3) 0.732(3) 0.3057(9) 0.038(9) Uiso 1 1 d D . .

loop_
_atom_site_aniso_label
_atom_site_aniso_U_11
_atom_site_aniso_U_22
_atom_site_aniso_U_33
_atom_site_aniso_U_23
_atom_site_aniso_U_13
_atom_site_aniso_U_12
V1 0.01307(18) 0.01035(18) 0.01436(19) 0.00276(14) 0.00634(15) 0.00131(15)
V2 0.01241(18) 0.01296(19) 0.01261(18) 0.00342(14) 0.00568(14) 0.00093(15)
V3 0.00967(17) 0.00793(17) 0.00948(17) -0.00025(13) -0.00102(14) 0.00132(14)
V4 0.00982(17) 0.01037(18) 0.00927(17) -0.00277(14) 0.00118(14) -0.00016(14)
V5 0.01311(18) 0.00899(18) 0.00690(17) -0.00088(13) 0.00051(14) 0.00341(14)
V6 0.01106(18) 0.00861(18) 0.01063(17) 0.00068(14) -0.00162(14) 0.00110(14)
V7 0.01193(18) 0.00955(18) 0.01535(19) 0.00306(14) 0.00647(15) 0.00106(15)
V8 0.0153(2) 0.0142(2) 0.0249(2) 0.00313(16) 0.01121(16) 0.00392(16)
F1 0.0221(8) 0.0426(9) 0.0286(8) 0.0006(7) 0.0021(6) -0.0041(7)
F2 0.0242(7) 0.0112(6) 0.0229(7) -0.0001(5) 0.0111(6) -0.0041(6)
F3 0.0211(7) 0.0103(7) 0.0423(9) 0.0051(6) 0.0071(6) -0.0013(6)
F4 0.0124(6) 0.0125(6) 0.0094(6) 0.0010(5) -0.0015(5) -0.0006(5)
F5 0.0115(6) 0.0161(6) 0.0081(6) -0.0004(5) -0.0006(5) -0.0028(5)
F6 0.0160(6) 0.0104(6) 0.0174(6) -0.0013(5) 0.0023(5) -0.0004(5)
F7 0.0220(7) 0.0127(6) 0.0183(7) -0.0006(5) 0.0052(5) -0.0069(5)
F8 0.0192(7) 0.0329(8) 0.0302(8) -0.0026(7) 0.0050(6) -0.0025(6)
F9 0.0280(8) 0.0273(8) 0.0217(7) -0.0047(6) 0.0086(6) -0.0058(6)
F10 0.0223(7) 0.0106(6) 0.0228(7) 0.0031(5) 0.0096(6) 0.0057(5)
F11 0.0133(6) 0.0131(6) 0.0119(6) 0.0013(5) 0.0024(5) 0.0020(5)
F12 0.0217(7) 0.0172(7) 0.0118(6) 0.0024(5) 0.0024(5) -0.0025(6)
F13 0.0312(8) 0.0088(6) 0.0142(6) -0.0009(5) -0.0054(6) 0.0032(6)
F14 0.0225(7) 0.0109(6) 0.0195(7) -0.0040(5) 0.0062(6) -0.0035(5)
F15 0.0103(6) 0.0206(7) 0.0235(7) -0.0072(6) -0.0009(5) 0.0013(5)
F16 0.0138(6) 0.0086(6) 0.0164(6) -0.0017(5) -0.0031(5) 0.0013(5)
F17 0.0113(6) 0.0136(6) 0.0162(6) 0.0012(5) 0.0023(5) 0.0026(5)
F18 0.0137(6) 0.0079(6) 0.0148(6) -0.0006(5) 0.0011(5) 0.0005(5)
F19 0.0117(6) 0.0161(7) 0.0187(6) 0.0044(5) 0.0005(5) 0.0031(5)
F20 0.0224(7) 0.0108(6) 0.0140(6) -0.0035(5) -0.0003(5) 0.0016(5)
F21 0.0145(6) 0.0162(7) 0.0231(7) -0.0085(5) -0.0045(5) 0.0050(5)
F22 0.0167(6) 0.0097(6) 0.0200(7) 0.0003(5) 0.0009(5) 0.0032(5)
F23 0.0133(6) 0.0148(6) 0.0171(6) 0.0052(5) 0.0036(5) 0.0022(5)
F24 0.0243(7) 0.0153(6) 0.0097(6) 0.0003(5) 0.0012(5) -0.0011(6)
F25 0.0212(7) 0.0090(6) 0.0132(6) 0.0004(5) -0.0024(5) 0.0020(5)
F26 0.0295(8) 0.0243(8) 0.0206(7) -0.0020(6) 0.0069(6) -0.0031(6)
F27 0.0160(7) 0.0250(8) 0.0246(7) -0.0051(6) 0.0023(6) -0.0010(6)
F28 0.0190(7) 0.0101(6) 0.0165(6) -0.0001(5) 0.0024(5) -0.0032(5)
F29 0.0121(6) 0.0098(6) 0.0126(6) 0.0001(5) -0.0004(5) -0.0006(5)
F30 0.0103(6) 0.0138(6) 0.0099(6) 0.0012(5) -0.0020(5) -0.0013(5)
F31 0.0104(6) 0.0136(6) 0.0082(6) 0.0000(5) 0.0001(5) 0.0009(5)
F32 0.0247(7) 0.0119(6) 0.0280(8) -0.0017(6) -0.0060(6) 0.0005(6)
F33 0.0269(7) 0.0160(7) 0.0203(7) -0.0042(5) 0.0128(6) -0.0080(6)
F34 0.0176(7) 0.0495(10) 0.0341(9) 0.0031(8) -0.0015(6) -0.0033(7)
O1 0.0142(7) 0.0166(8) 0.0064(7) -0.0041(6) 0.0035(6) -0.0005(6)
O2 0.0156(8) 0.0230(9) 0.0195(8) -0.0064(7) -0.0043(7) 0.0037(7)
O3 0.0214(8) 0.0199(8) 0.0113(8) 0.0000(6) 0.0023(6) -0.0044(7)
O4 0.0330(10) 0.0205(9) 0.0110(8) 0.0014(6) 0.0049(7) 0.0087(8)
O5 0.0189(8) 0.0174(8) 0.0289(9) -0.0034(7) -0.0115(7) 0.0035(7)
O6 0.0172(8) 0.0199(8) 0.0093(7) -0.0029(6) 0.0040(6) 0.0046(7)
N1 0.0155(9) 0.0130(9) 0.0173(9) 0.0004(8) 0.0042(8) -0.0036(8)
N2 0.0155(9) 0.0112(9) 0.0092(8) 0.0023(7) 0.0002(7) 0.0004(8)
N3 0.0332(12) 0.0266(12) 0.0144(10) -0.0031(8) -0.0012(9) 0.0129(10)
N4 0.0192(10) 0.0158(10) 0.0127(9) -0.0034(7) -0.0017(8) -0.0024(8)
N5 0.0254(11) 0.0251(12) 0.0300(12) -0.0096(9) 0.0095(9) -0.0026(9)
N6 0.0256(11) 0.0168(10) 0.0106(9) -0.0007(7) 0.0003(8) -0.0066(9)
N7 0.0165(9) 0.0114(9) 0.0120(9) 0.0038(7) 0.0017(7) -0.0015(8)
N8 0.0124(9) 0.0102(9) 0.0125(9) -0.0007(7) 0.0046(7) -0.0015(7)
N9 0.0180(10) 0.0107(9) 0.0106(9) 0.0000(7) -0.0002(7) 0.0041(8)
N10 0.0164(9) 0.0096(9) 0.0123(9) -0.0014(7) 0.0005(7) 0.0032(8)
N11 0.0114(9) 0.0104(9) 0.0142(9) 0.0032(7) -0.0016(7) -0.0026(7)
N12 0.0114(9) 0.0117(9) 0.0156(9) 0.0037(7) -0.0033(7) -0.0030(7)
N13 0.0197(10) 0.0133(10) 0.0200(10) 0.0000(8) 0.0042(8) 0.0051(8)
N14 0.0172(10) 0.0143(10) 0.0309(11) 0.0011(8) 0.0056(9) 0.0047(8)
N15 0.0146(9) 0.0137(9) 0.0101(9) -0.0017(7) 0.0006(7) -0.0026(8)
N16 0.0179(9) 0.0105(9) 0.0104(9) -0.0004(7) 0.0039(7) -0.0016(8)
C1 0.0127(10) 0.0149(11) 0.0170(11) 0.0023(9) 0.0007(9) 0.0021(9)
C2 0.0171(11) 0.0140(11) 0.0137(10) 0.0028(8) 0.0026(9) 0.0039(9)
C3 0.0116(10) 0.0144(11) 0.0152(11) 0.0035(9) 0.0016(9) 0.0021(9)
C4 0.0159(11) 0.0126(11) 0.0119(10) 0.0014(8) 0.0045(8) 0.0029(9)
C5 0.0181(11) 0.0154(11) 0.0220(12) -0.0003(9) -0.0031(9) 0.0026(10)
C6 0.0185(12) 0.0251(13) 0.0260(13) 0.0106(10) 0.0040(10) 0.0045(10)
C7 0.0215(12) 0.0120(11) 0.0188(12) 0.0013(9) 0.0035(9) -0.0025(10)
C8 0.0185(11) 0.0160(11) 0.0139(11) 0.0010(9) 0.0007(9) 0.0063(9)
C9 0.0287(14) 0.0238(13) 0.0177(12) -0.0002(10) 0.0042(10) -0.0027(11)
C10 0.0404(16) 0.0287(14) 0.0242(13) -0.0018(11) -0.0024(12) 0.0198(13)
C11 0.0148(11) 0.0143(11) 0.0186(11) 0.0069(9) -0.0042(9) -0.0006(9)
C12 0.0157(11) 0.0127(11) 0.0160(11) -0.0014(9) 0.0031(9) -0.0007(9)
C13 0.0199(12) 0.0117(10) 0.0134(11) 0.0009(8) 0.0033(9) 0.0022(9)
C14 0.0147(11) 0.0143(11) 0.0159(11) 0.0022(9) 0.0037(9) 0.0029(9)
C15 0.0174(11) 0.0110(10) 0.0126(10) 0.0026(8) 0.0035(9) 0.0038(9)
C16 0.0148(11) 0.0162(11) 0.0134(11) -0.0006(9) -0.0007(9) 0.0006(9)
C17 0.0111(10) 0.0155(11) 0.0149(11) -0.0007(9) 0.0018(8) -0.0011(9)
C18 0.0185(11) 0.0107(11) 0.0142(11) -0.0002(8) 0.0043(9) -0.0026(9)
C19 0.0138(11) 0.0158(11) 0.0145(11) -0.0005(9) -0.0008(9) -0.0007(9)
C20 0.0148(11) 0.0114(11) 0.0147(11) 0.0005(8) 0.0029(9) -0.0029(9)
C21 0.0182(11) 0.0137(11) 0.0154(11) -0.0001(9) 0.0026(9) -0.0025(9)
C22 0.0127(11) 0.0114(11) 0.0212(11) 0.0020(9) 0.0022(9) 0.0007(9)
C23 0.0192(12) 0.0151(11) 0.0138(11) -0.0009(9) -0.0002(9) -0.0036(9)
C24 0.0132(11) 0.0116(11) 0.0180(11) 0.0019(9) 0.0023(9) -0.0003(9)
C25 0.0135(11) 0.0127(11) 0.0242(12) 0.0017(9) 0.0047(9) 0.0019(9)
C26 0.0158(11) 0.0131(11) 0.0202(11) -0.0016(9) 0.0000(9) 0.0006(9)
C27 0.0142(11) 0.0131(11) 0.0357(14) 0.0058(10) 0.0082(10) 0.0013(9)
C28 0.0175(11) 0.0128(11) 0.0222(12) 0.0008(9) -0.0037(9) -0.0014(9)
C29 0.0148(11) 0.0107(10) 0.0141(11) -0.0014(8) -0.0003(9) 0.0011(9)
C30 0.0124(10) 0.0152(11) 0.0186(11) -0.0029(9) 0.0037(9) 0.0012(9)
C31 0.0158(11) 0.0108(10) 0.0154(11) -0.0018(9) 0.0012(9) 0.0017(9)
C32 0.0111(10) 0.0172(11) 0.0149(11) -0.0015(9) 0.0000(9) 0.0034(9)
O7 0.0276(9) 0.0131(8) 0.0150(8) 0.0009(7) -0.0063(7) -0.0030(7)
O8 0.0153(9) 0.0543(13) 0.0237(10) -0.0111(9) 0.0009(8) 0.0046(9)
O9 0.0134(9) 0.0410(11) 0.0177(9) -0.0051(8) 0.0018(7) 0.0041(8)
O10 0.0209(9) 0.0389(11) 0.0141(9) 0.0026(8) -0.0037(7) -0.0112(8)
O11 0.0264(10) 0.0406(12) 0.0230(10) 0.0077(9) 0.0014(8) 0.0039(9)
O12 0.0164(9) 0.0353(11) 0.0175(9) 0.0080(8) 0.0045(7) 0.0063(8)
O13 0.0363(11) 0.0366(11) 0.0234(10) 0.0025(9) 0.0068(8) 0.0174(9)
O14 0.0201(10) 0.0767(17) 0.0284(12) 0.0092(11) 0.0017(9) -0.0024(11)

loop_
_atom_type_symbol
_atom_type_description
_atom_type_scat_dispersion_real
_atom_type_scat_dispersion_imag
_atom_type_scat_source
V V 0.3005 0.5294 'International Tables Vol C Tables 4.2.6.8 and 6.1.1.4'
O O 0.0106 0.0060 'International Tables Vol C Tables 4.2.6.8 and 6.1.1.4'
F F 0.0171 0.0103 'International Tables Vol C Tables 4.2.6.8 and 6.1.1.4'
C C 0.0033 0.0016 'International Tables Vol C Tables 4.2.6.8 and 6.1.1.4'
N N 0.0061 0.0033 'International Tables Vol C Tables 4.2.6.8 and 6.1.1.4'
H H 0.0000 0.0000 'International Tables Vol C Tables 4.2.6.8 and 6.1.1.4'

loop_
_geom_angle_atom_site_label_1
_geom_angle_atom_site_label_2
_geom_angle_atom_site_label_3
_geom_angle
_geom_angle_site_symmetry_1
_geom_angle_site_symmetry_3
_geom_angle_publ_flag
F1 V1 O1 104.51(7) . . ?
F1 V1 F3 94.09(7) . . ?
O1 V1 F3 91.61(7) . . ?
F1 V1 F2 94.55(7) . . ?
O1 V1 F2 93.60(6) . . ?
F3 V1 F2 168.47(6) . . ?
F1 V1 F5 94.72(6) . . ?
O1 V1 F5 160.70(6) . . ?
F3 V1 F5 85.34(6) . . ?
F2 V1 F5 86.35(5) . . ?
F1 V1 F4 166.23(6) . . ?
O1 V1 F4 89.26(6) . . ?
F3 V1 F4 85.20(5) . . ?
F2 V1 F4 84.59(5) . . ?
F5 V1 F4 71.51(5) . . ?
F9 V2 F8 103.70(7) . . ?
F9 V2 F7 93.53(6) . . ?
F8 V2 F7 92.96(7) . . ?
F9 V2 F6 95.08(6) . . ?
F8 V2 F6 91.59(6) . . ?
F7 V2 F6 169.03(6) . . ?
F9 V2 F4 162.58(6) . . ?
F8 V2 F4 93.71(6) . . ?
F7 V2 F4 86.23(5) . . ?
F6 V2 F4 83.52(5) . . ?
F9 V2 F5 89.14(6) . . ?
F8 V2 F5 167.07(6) . . ?
F7 V2 F5 87.69(5) . . ?
F6 V2 F5 85.66(5) . . ?
F4 V2 F5 73.44(5) . . ?
O2 V3 F13 102.06(7) . . ?
O2 V3 F10 98.95(7) . . ?
F13 V3 F10 158.79(6) . . ?
O2 V3 F12 101.09(7) . . ?
F13 V3 F12 89.94(6) . . ?
F10 V3 F12 88.81(6) . . ?
O2 V3 F11 99.00(7) . . ?
F13 V3 F11 86.40(5) . . ?
F10 V3 F11 87.54(5) . . ?
F12 V3 F11 159.90(6) . . ?
O2 V3 F8 179.12(7) . . ?
F13 V3 F8 77.83(6) . . ?
F10 V3 F8 81.11(6) . . ?
F12 V3 F8 79.79(6) . . ?
F11 V3 F8 80.13(5) . . ?
O3 V4 F14 98.38(7) . . ?
O3 V4 F15 102.63(7) . . ?
F14 V4 F15 90.20(6) . . ?
O3 V4 F17 98.45(7) . . ?
F14 V4 F17 93.04(6) . . ?
F15 V4 F17 157.96(6) . . ?
O3 V4 F16 98.14(7) . . ?
F14 V4 F16 163.45(6) . . ?
F15 V4 F16 85.27(5) . . ?
F17 V4 F16 85.46(5) . . ?
O3 V4 F9 175.44(7) . . ?
F14 V4 F9 81.33(5) . . ?
F15 V4 F9 81.93(6) . . ?
F17 V4 F9 77.04(5) . . ?
F16 V4 F9 82.27(5) . . ?
O4 V5 F20 98.47(7) . . ?
O4 V5 F19 99.23(8) . . ?
F20 V5 F19 92.70(6) . . ?
O4 V5 F21 101.33(8) . . ?
F20 V5 F21 89.52(6) . . ?
F19 V5 F21 158.75(6) . . ?
O4 V5 F18 98.69(7) . . ?
F20 V5 F18 162.58(5) . . ?
F19 V5 F18 87.48(5) . . ?
F21 V5 F18 84.21(5) . . ?
O4 V5 F26 177.49(8) . . ?
F20 V5 F26 81.24(5) . . ?
F19 V5 F26 78.30(5) . . ?
F21 V5 F26 81.17(6) . . ?
F18 V5 F26 81.75(5) . . ?
O5 V6 F25 100.93(7) . . ?
O5 V6 F22 100.41(7) . . ?
F25 V6 F22 158.49(6) . . ?
O5 V6 F24 101.41(8) . . ?
F25 V6 F24 89.60(5) . . ?
F22 V6 F24 88.81(5) . . ?
O5 V6 F23 99.83(8) . . ?
F25 V6 F23 86.41(5) . . ?
F22 V6 F23 87.34(5) . . ?
F24 V6 F23 158.76(6) . . ?
O5 V6 F27 176.97(7) . . ?
F25 V6 F27 76.96(5) . . ?
F22 V6 F27 81.60(5) . . ?
F24 V6 F27 80.84(5) . . ?
F23 V6 F27 77.93(5) . . ?
F26 V7 F27 104.25(7) . . ?
F26 V7 F28 93.17(6) . . ?
F27 V7 F28 93.33(6) . . ?
F26 V7 F29 93.62(6) . . ?
F27 V7 F29 91.65(6) . . ?
F28 V7 F29 170.34(5) . . ?
F26 V7 F31 165.35(6) . . ?
F27 V7 F31 90.31(6) . . ?
F28 V7 F31 87.46(5) . . ?
F29 V7 F31 84.24(5) . . ?
F26 V7 F30 91.78(6) . . ?
F27 V7 F30 163.96(6) . . ?
F28 V7 F30 85.31(5) . . ?
F29 V7 F30 87.61(5) . . ?
F31 V7 F30 73.67(5) . . ?
O6 V8 F34 100.66(7) . . ?
O6 V8 F32 93.92(7) . . ?
F34 V8 F32 91.52(7) . . ?
O6 V8 F33 94.13(7) . . ?
F34 V8 F33 94.66(7) . . ?
F32 V8 F33 168.78(6) . . ?
O6 V8 F31 91.59(6) . . ?
F34 V8 F31 167.70(6) . . ?
F32 V8 F31 86.51(6) . . ?
F33 V8 F31 85.46(6) . . ?
O6 V8 F30 163.99(7) . . ?
F34 V8 F30 95.29(6) . . ?
F32 V8 F30 87.10(6) . . ?
F33 V8 F30 83.01(5) . . ?
F31 V8 F30 72.50(5) . . ?
V2 F4 V1 105.93(5) . . ?
V2 F5 V1 108.80(5) . . ?
V2 F8 V3 161.79(9) . . ?
V2 F9 V4 163.22(8) . . ?
V7 F26 V5 164.54(8) . . ?
V7 F27 V6 161.16(8) . . ?
V7 F30 V8 105.68(5) . . ?
V7 F31 V8 107.81(5) . . ?
C2 N1 C1 112.98(17) . . ?
C2 N1 H1A 109.0 . . ?
C1 N1 H1A 109.0 . . ?
C2 N1 H1B 109.0 . . ?
C1 N1 H1B 109.0 . . ?
H1A N1 H1B 107.8 . . ?
C3 N2 C4 111.58(16) . . ?
C3 N2 H2A 109.3 . . ?
C4 N2 H2A 109.3 . . ?
C3 N2 H2B 109.3 . . ?
C4 N2 H2B 109.3 . . ?
H2A N2 H2B 108.0 . . ?
C6 N3 C5 111.77(19) . . ?
C6 N3 H3A 109.3 . . ?
C5 N3 H3A 109.3 . . ?
C6 N3 H3B 109.3 . . ?
C5 N3 H3B 109.3 . . ?
H3A N3 H3B 107.9 . . ?
C8 N4 C7 111.10(17) . . ?
C8 N4 H4A 109.4 . . ?
C7 N4 H4A 109.4 . . ?
C8 N4 H4B 109.4 . . ?
C7 N4 H4B 109.4 . . ?
H4A N4 H4B 108.0 . . ?
C9 N5 C10 111.8(2) . . ?
C9 N5 H5A 109.2 . . ?
C10 N5 H5A 109.2 . . ?
C9 N5 H5B 109.2 . . ?
C10 N5 H5B 109.2 . . ?
H5A N5 H5B 107.9 . . ?
C11 N6 C12 111.81(17) . . ?
C11 N6 H6A 109.3 . . ?
C12 N6 H6A 109.3 . . ?
C11 N6 H6B 109.3 . . ?
C12 N6 H6B 109.3 . . ?
H6A N6 H6B 107.9 . . ?
C14 N7 C13 111.40(16) . . ?
C14 N7 H7A 109.3 . . ?
C13 N7 H7A 109.3 . . ?
C14 N7 H7B 109.3 . . ?
C13 N7 H7B 109.3 . . ?
H7A N7 H7B 108.0 . . ?
C16 N8 C15 111.33(16) . . ?
C16 N8 H8A 109.4 . . ?
C15 N8 H8A 109.4 . . ?
C16 N8 H8B 109.4 . . ?
C15 N8 H8B 109.4 . . ?
H8A N8 H8B 108.0 . . ?
C17 N9 C20 111.38(16) . . ?
C17 N9 H9A 109.4 . . ?
C20 N9 H9A 109.4 . . ?
C17 N9 H9B 109.4 . . ?
C20 N9 H9B 109.4 . . ?
H9A N9 H9B 108.0 . . ?
C19 N10 C18 111.76(16) . . ?
C19 N10 H10A 109.3 . . ?
C18 N10 H10A 109.3 . . ?
C19 N10 H10B 109.3 . . ?
C18 N10 H10B 109.3 . . ?
H10A N10 H10B 107.9 . . ?
C24 N11 C21 111.29(16) . . ?
C24 N11 H11A 109.4 . . ?
C21 N11 H11A 109.4 . . ?
C24 N11 H11B 109.4 . . ?
C21 N11 H11B 109.4 . . ?
H11A N11 H11B 108.0 . . ?
C22 N12 C23 111.25(17) . . ?
C22 N12 H12A 109.4 . . ?
C23 N12 H12A 109.4 . . ?
C22 N12 H12B 109.4 . . ?
C23 N12 H12B 109.4 . . ?
H12A N12 H12B 108.0 . . ?
C25 N13 C28 112.09(17) . . ?
C25 N13 H13A 109.2 . . ?
C28 N13 H13A 109.2 . . ?
C25 N13 H13B 109.2 . . ?
C28 N13 H13B 109.2 . . ?
H13A N13 H13B 107.9 . . ?
C26 N14 C27 112.04(18) . . ?
C26 N14 H14A 109.2 . . ?
C27 N14 H14A 109.2 . . ?
C26 N14 H14B 109.2 . . ?
C27 N14 H14B 109.2 . . ?
H14A N14 H14B 107.9 . . ?
C32 N15 C29 112.05(16) . . ?
C32 N15 H15A 109.2 . . ?
C29 N15 H15A 109.2 . . ?
C32 N15 H15B 109.2 . . ?
C29 N15 H15B 109.2 . . ?
H15A N15 H15B 107.9 . . ?
C30 N16 C31 111.03(17) . . ?
C30 N16 H16A 109.4 . . ?
C31 N16 H16A 109.4 . . ?
C30 N16 H16B 109.4 . . ?
C31 N16 H16B 109.4 . . ?
H16A N16 H16B 108.0 . . ?
N1 C1 C2 110.49(18) . 2_675 ?
N1 C1 H1C 109.6 . . ?
C2 C1 H1C 109.6 2_675 . ?
N1 C1 H1D 109.6 . . ?
C2 C1 H1D 109.6 2_675 . ?
H1C C1 H1D 108.1 . . ?
N1 C2 C1 110.85(18) . 2_675 ?
N1 C2 H2C 109.5 . . ?
C1 C2 H2C 109.5 2_675 . ?
N1 C2 H2D 109.5 . . ?
C1 C2 H2D 109.5 2_675 . ?
H2C C2 H2D 108.1 . . ?
N2 C3 C4 110.97(18) . 2_575 ?
N2 C3 H3C 109.4 . . ?
C4 C3 H3C 109.4 2_575 . ?
N2 C3 H3D 109.4 . . ?
C4 C3 H3D 109.4 2_575 . ?
H3C C3 H3D 108.0 . . ?
N2 C4 C3 109.96(17) . 2_575 ?
N2 C4 H4C 109.7 . . ?
C3 C4 H4C 109.7 2_575 . ?
N2 C4 H4D 109.7 . . ?
C3 C4 H4D 109.7 2_575 . ?
H4C C4 H4D 108.2 . . ?
C6 C5 N3 111.05(19) 2_665 . ?
C6 C5 H5C 109.4 2_665 . ?
N3 C5 H5C 109.4 . . ?
C6 C5 H5D 109.4 2_665 . ?
N3 C5 H5D 109.4 . . ?
H5C C5 H5D 108.0 . . ?
N3 C6 C5 111.0(2) . 2_665 ?
N3 C6 H6C 109.4 . . ?
C5 C6 H6C 109.4 2_665 . ?
N3 C6 H6D 109.4 . . ?
C5 C6 H6D 109.4 2_665 . ?
H6C C6 H6D 108.0 . . ?
N4 C7 C8 109.79(18) . 2_565 ?
N4 C7 H7C 109.7 . . ?
C8 C7 H7C 109.7 2_565 . ?
N4 C7 H7D 109.7 . . ?
C8 C7 H7D 109.7 2_565 . ?
H7C C7 H7D 108.2 . . ?
N4 C8 C7 110.08(18) . 2_565 ?
N4 C8 H8C 109.6 . . ?
C7 C8 H8C 109.6 2_565 . ?
N4 C8 H8D 109.6 . . ?
C7 C8 H8D 109.6 2_565 . ?
H8C C8 H8D 108.2 . . ?
N5 C9 C10 110.5(2) . 2_666 ?
N5 C9 H9C 109.6 . . ?
C10 C9 H9C 109.6 2_666 . ?
N5 C9 H9D 109.6 . . ?
C10 C9 H9D 109.6 2_666 . ?
H9C C9 H9D 108.1 . . ?
N5 C10 C9 111.0(2) . 2_666 ?
N5 C10 H10C 109.4 . . ?
C9 C10 H10C 109.4 2_666 . ?
N5 C10 H10D 109.4 . . ?
C9 C10 H10D 109.4 2_666 . ?
H10C C10 H10D 108.0 . . ?
N6 C11 C12 110.86(18) . 2_566 ?
N6 C11 H11C 109.5 . . ?
C12 C11 H11C 109.5 2_566 . ?
N6 C11 H11D 109.5 . . ?
C12 C11 H11D 109.5 2_566 . ?
H11C C11 H11D 108.1 . . ?
N6 C12 C11 109.72(18) . 2_566 ?
N6 C12 H12C 109.7 . . ?
C11 C12 H12C 109.7 2_566 . ?
N6 C12 H12D 109.7 . . ?
C11 C12 H12D 109.7 2_566 . ?
H12C C12 H12D 108.2 . . ?
N7 C13 C14 110.43(18) . 2_656 ?
N7 C13 H13C 109.6 . . ?
C14 C13 H13C 109.6 2_656 . ?
N7 C13 H13D 109.6 . . ?
C14 C13 H13D 109.6 2_656 . ?
H13C C13 H13D 108.1 . . ?
N7 C14 C13 110.65(18) . 2_656 ?
N7 C14 H14C 109.5 . . ?
C13 C14 H14C 109.5 2_656 . ?
N7 C14 H14D 109.5 . . ?
C13 C14 H14D 109.5 2_656 . ?
H14C C14 H14D 108.1 . . ?
N8 C15 C16 109.69(18) . 2_556 ?
N8 C15 H15C 109.7 . . ?
C16 C15 H15C 109.7 2_556 . ?
N8 C15 H15D 109.7 . . ?
C16 C15 H15D 109.7 2_556 . ?
H15C C15 H15D 108.2 . . ?
N8 C16 C15 110.18(18) . 2_556 ?
N8 C16 H16C 109.6 . . ?
C15 C16 H16C 109.6 2_556 . ?
N8 C16 H16D 109.6 . . ?
C15 C16 H16D 109.6 2_556 . ?
H16C C16 H16D 108.1 . . ?
N9 C17 C18 108.73(18) . . ?
N9 C17 H17A 109.9 . . ?
C18 C17 H17A 109.9 . . ?
N9 C17 H17B 109.9 . . ?
C18 C17 H17B 109.9 . . ?
H17A C17 H17B 108.3 . . ?
N10 C18 C17 109.89(17) . . ?
N10 C18 H18A 109.7 . . ?
C17 C18 H18A 109.7 . . ?
N10 C18 H18B 109.7 . . ?
C17 C18 H18B 109.7 . . ?
H18A C18 H18B 108.2 . . ?
N10 C19 C20 108.87(18) . . ?
N10 C19 H19A 109.9 . . ?
C20 C19 H19A 109.9 . . ?
N10 C19 H19B 109.9 . . ?
C20 C19 H19B 109.9 . . ?
H19A C19 H19B 108.3 . . ?
N9 C20 C19 110.96(17) . . ?
N9 C20 H20A 109.4 . . ?
C19 C20 H20A 109.4 . . ?
N9 C20 H20B 109.4 . . ?
C19 C20 H20B 109.4 . . ?
H20A C20 H20B 108.0 . . ?
N11 C21 C22 110.72(18) . . ?
N11 C21 H21A 109.5 . . ?
C22 C21 H21A 109.5 . . ?
N11 C21 H21B 109.5 . . ?
C22 C21 H21B 109.5 . . ?
H21A C21 H21B 108.1 . . ?
N12 C22 C21 110.22(18) . . ?
N12 C22 H22A 109.6 . . ?
C21 C22 H22A 109.6 . . ?
N12 C22 H22B 109.6 . . ?
C21 C22 H22B 109.6 . . ?
H22A C22 H22B 108.1 . . ?
N12 C23 C24 110.49(18) . . ?
N12 C23 H23A 109.6 . . ?
C24 C23 H23A 109.6 . . ?
N12 C23 H23B 109.6 . . ?
C24 C23 H23B 109.6 . . ?
H23A C23 H23B 108.1 . . ?
N11 C24 C23 110.06(18) . . ?
N11 C24 H24A 109.6 . . ?
C23 C24 H24A 109.6 . . ?
N11 C24 H24B 109.6 . . ?
C23 C24 H24B 109.6 . . ?
H24A C24 H24B 108.2 . . ?
N13 C25 C26 109.76(18) . . ?
N13 C25 H25A 109.7 . . ?
C26 C25 H25A 109.7 . . ?
N13 C25 H25B 109.7 . . ?
C26 C25 H25B 109.7 . . ?
H25A C25 H25B 108.2 . . ?
N14 C26 C25 110.33(19) . . ?
N14 C26 H26A 109.6 . . ?
C25 C26 H26A 109.6 . . ?
N14 C26 H26B 109.6 . . ?
C25 C26 H26B 109.6 . . ?
H26A C26 H26B 108.1 . . ?
N14 C27 C28 109.30(19) . . ?
N14 C27 H27A 109.8 . . ?
C28 C27 H27A 109.8 . . ?
N14 C27 H27B 109.8 . . ?
C28 C27 H27B 109.8 . . ?
H27A C27 H27B 108.3 . . ?
N13 C28 C27 110.09(19) . . ?
N13 C28 H28A 109.6 . . ?
C27 C28 H28A 109.6 . . ?
N13 C28 H28B 109.6 . . ?
C27 C28 H28B 109.6 . . ?
H28A C28 H28B 108.2 . . ?
N15 C29 C30 111.05(18) . . ?
N15 C29 H29A 109.4 . . ?
C30 C29 H29A 109.4 . . ?
N15 C29 H29B 109.4 . . ?
C30 C29 H29B 109.4 . . ?
H29A C29 H29B 108.0 . . ?
N16 C30 C29 110.11(17) . . ?
N16 C30 H30A 109.6 . . ?
C29 C30 H30A 109.6 . . ?
N16 C30 H30B 109.6 . . ?
C29 C30 H30B 109.6 . . ?
H30A C30 H30B 108.2 . . ?
N16 C31 C32 109.40(17) . . ?
N16 C31 H31A 109.8 . . ?
C32 C31 H31A 109.8 . . ?
N16 C31 H31B 109.8 . . ?
C32 C31 H31B 109.8 . . ?
H31A C31 H31B 108.2 . . ?
N15 C32 C31 111.46(17) . . ?
N15 C32 H32A 109.3 . . ?
C31 C32 H32A 109.3 . . ?
N15 C32 H32B 109.3 . . ?
C31 C32 H32B 109.3 . . ?
H32A C32 H32B 108.0 . . ?
H17 O7 H27 101(3) . . ?
H18 O8 H28 103(3) . . ?
H19 O9 H29 103(3) . . ?
H110 O10 H210 104(3) . . ?
H111 O11 H211 108(3) . . ?
H112 O12 H212 107(3) . . ?
H113 O13 H213 105(4) . . ?
H114 O14 H214 102(3) . . ?

loop_
_geom_bond_atom_site_label_1
_geom_bond_atom_site_label_2
_geom_bond_distance
_geom_bond_site_symmetry_2
_geom_bond_publ_flag
V1 F1 1.7354(15) . ?
V1 O1 1.7701(14) . ?
V1 F3 1.8924(14) . ?
V1 F2 1.9334(13) . ?
V1 F5 2.0695(12) . ?
V1 F4 2.1514(13) . ?
V2 F9 1.7728(14) . ?
V2 F8 1.7765(15) . ?
V2 F7 1.8780(13) . ?
V2 F6 1.9503(13) . ?
V2 F4 2.0605(12) . ?
V2 F5 2.0659(13) . ?
V3 O2 1.6036(16) . ?
V3 F13 1.9173(13) . ?
V3 F10 1.9277(13) . ?
V3 F12 1.9322(13) . ?
V3 F11 1.9443(12) . ?
V3 F8 2.2858(15) . ?
V4 O3 1.6113(15) . ?
V4 F14 1.8945(13) . ?
V4 F15 1.9082(13) . ?
V4 F17 1.9377(13) . ?
V4 F16 1.9679(13) . ?
V4 F9 2.2998(15) . ?
V5 O4 1.5966(15) . ?
V5 F20 1.9148(13) . ?
V5 F19 1.9267(13) . ?
V5 F21 1.9304(13) . ?
V5 F18 1.9673(12) . ?
V5 F26 2.2700(14) . ?
V6 O5 1.5980(16) . ?
V6 F25 1.9286(13) . ?
V6 F22 1.9364(13) . ?
V6 F24 1.9424(13) . ?
V6 F23 1.9517(13) . ?
V6 F27 2.3227(14) . ?
V7 F26 1.7473(14) . ?
V7 F27 1.7800(14) . ?
V7 F28 1.8964(13) . ?
V7 F29 1.9460(12) . ?
V7 F31 2.0415(12) . ?
V7 F30 2.0611(12) . ?
V8 O6 1.7228(15) . ?
V8 F34 1.7932(15) . ?
V8 F32 1.9055(14) . ?
V8 F33 1.9214(14) . ?
V8 F31 2.0609(12) . ?
V8 F30 2.0983(12) . ?
N1 C2 1.488(3) . ?
N1 C1 1.495(3) . ?
N1 H1A 0.9000 . ?
N1 H1B 0.9000 . ?
N2 C3 1.490(3) . ?
N2 C4 1.492(3) . ?
N2 H2A 0.9000 . ?
N2 H2B 0.9000 . ?
N3 C6 1.478(3) . ?
N3 C5 1.504(3) . ?
N3 H3A 0.9000 . ?
N3 H3B 0.9000 . ?
N4 C8 1.479(3) . ?
N4 C7 1.499(3) . ?
N4 H4A 0.9000 . ?
N4 H4B 0.9000 . ?
N5 C9 1.452(3) . ?
N5 C10 1.496(3) . ?
N5 H5A 0.9000 . ?
N5 H5B 0.9000 . ?
N6 C11 1.486(3) . ?
N6 C12 1.501(3) . ?
N6 H6A 0.9000 . ?
N6 H6B 0.9000 . ?
N7 C14 1.494(3) . ?
N7 C13 1.496(3) . ?
N7 H7A 0.9000 . ?
N7 H7B 0.9000 . ?
N8 C16 1.493(3) . ?
N8 C15 1.496(3) . ?
N8 H8A 0.9000 . ?
N8 H8B 0.9000 . ?
N9 C17 1.490(3) . ?
N9 C20 1.490(3) . ?
N9 H9A 0.9000 . ?
N9 H9B 0.9000 . ?
N10 C19 1.484(3) . ?
N10 C18 1.494(3) . ?
N10 H10A 0.9000 . ?
N10 H10B 0.9000 . ?
N11 C24 1.490(3) . ?
N11 C21 1.492(3) . ?
N11 H11A 0.9000 . ?
N11 H11B 0.9000 . ?
N12 C22 1.489(3) . ?
N12 C23 1.495(3) . ?
N12 H12A 0.9000 . ?
N12 H12B 0.9000 . ?
N13 C25 1.484(3) . ?
N13 C28 1.491(3) . ?
N13 H13A 0.9000 . ?
N13 H13B 0.9000 . ?
N14 C26 1.477(3) . ?
N14 C27 1.489(3) . ?
N14 H14A 0.9000 . ?
N14 H14B 0.9000 . ?
N15 C32 1.493(3) . ?
N15 C29 1.496(3) . ?
N15 H15A 0.9000 . ?
N15 H15B 0.9000 . ?
N16 C30 1.486(3) . ?
N16 C31 1.495(3) . ?
N16 H16A 0.9000 . ?
N16 H16B 0.9000 . ?
C1 C2 1.505(3) 2_675 ?
C1 H1C 0.9700 . ?
C1 H1D 0.9700 . ?
C2 C1 1.505(3) 2_675 ?
C2 H2C 0.9700 . ?
C2 H2D 0.9700 . ?
C3 C4 1.512(3) 2_575 ?
C3 H3C 0.9700 . ?
C3 H3D 0.9700 . ?
C4 C3 1.512(3) 2_575 ?
C4 H4C 0.9700 . ?
C4 H4D 0.9700 . ?
C5 C6 1.501(3) 2_665 ?
C5 H5C 0.9700 . ?
C5 H5D 0.9700 . ?
C6 C5 1.501(3) 2_665 ?
C6 H6C 0.9700 . ?
C6 H6D 0.9700 . ?
C7 C8 1.507(3) 2_565 ?
C7 H7C 0.9700 . ?
C7 H7D 0.9700 . ?
C8 C7 1.507(3) 2_565 ?
C8 H8C 0.9700 . ?
C8 H8D 0.9700 . ?
C9 C10 1.513(3) 2_666 ?
C9 H9C 0.9700 . ?
C9 H9D 0.9700 . ?
C10 C9 1.513(3) 2_666 ?
C10 H10C 0.9700 . ?
C10 H10D 0.9700 . ?
C11 C12 1.505(3) 2_566 ?
C11 H11C 0.9700 . ?
C11 H11D 0.9700 . ?
C12 C11 1.505(3) 2_566 ?
C12 H12C 0.9700 . ?
C12 H12D 0.9700 . ?
C13 C14 1.507(3) 2_656 ?
C13 H13C 0.9700 . ?
C13 H13D 0.9700 . ?
C14 C13 1.507(3) 2_656 ?
C14 H14C 0.9700 . ?
C14 H14D 0.9700 . ?
C15 C16 1.513(3) 2_556 ?
C15 H15C 0.9700 . ?
C15 H15D 0.9700 . ?
C16 C15 1.513(3) 2_556 ?
C16 H16C 0.9700 . ?
C16 H16D 0.9700 . ?
C17 C18 1.509(3) . ?
C17 H17A 0.9700 . ?
C17 H17B 0.9700 . ?
C18 H18A 0.9700 . ?
C18 H18B 0.9700 . ?
C19 C20 1.506(3) . ?
C19 H19A 0.9700 . ?
C19 H19B 0.9700 . ?
C20 H20A 0.9700 . ?
C20 H20B 0.9700 . ?
C21 C22 1.510(3) . ?
C21 H21A 0.9700 . ?
C21 H21B 0.9700 . ?
C22 H22A 0.9700 . ?
C22 H22B 0.9700 . ?
C23 C24 1.510(3) . ?
C23 H23A 0.9700 . ?
C23 H23B 0.9700 . ?
C24 H24A 0.9700 . ?
C24 H24B 0.9700 . ?
C25 C26 1.506(3) . ?
C25 H25A 0.9700 . ?
C25 H25B 0.9700 . ?
C26 H26A 0.9700 . ?
C26 H26B 0.9700 . ?
C27 C28 1.499(3) . ?
C27 H27A 0.9700 . ?
C27 H27B 0.9700 . ?
C28 H28A 0.9700 . ?
C28 H28B 0.9700 . ?
C29 C30 1.511(3) . ?
C29 H29A 0.9700 . ?
C29 H29B 0.9700 . ?
C30 H30A 0.9700 . ?
C30 H30B 0.9700 . ?
C31 C32 1.507(3) . ?
C31 H31A 0.9700 . ?
C31 H31B 0.9700 . ?
C32 H32A 0.9700 . ?
C32 H32B 0.9700 . ?
O7 H17 0.847(18) . ?
O7 H27 0.834(17) . ?
O8 H18 0.839(18) . ?
O8 H28 0.840(18) . ?
O9 H19 0.829(18) . ?
O9 H29 0.835(18) . ?
O10 H110 0.837(18) . ?
O10 H210 0.834(18) . ?
O11 H111 0.830(18) . ?
O11 H211 0.838(17) . ?
O12 H112 0.825(17) . ?
O12 H212 0.838(18) . ?
O13 H113 0.91(4) . ?
O13 H213 0.896(19) . ?
O14 H114 0.832(18) . ?
O14 H214 0.818(18) . ?

loop_
_geom_hbond_atom_site_label_D
_geom_hbond_atom_site_label_H
_geom_hbond_atom_site_label_A
_geom_hbond_distance_DH
_geom_hbond_distance_HA
_geom_hbond_distance_DA
_geom_hbond_angle_DHA
_geom_hbond_site_symmetry_A
N1 H1A F33 0.90 1.70 2.582(2) 164.7 .
N2 H2A F29 0.90 1.79 2.692(2) 174.9 .
N2 H2B F24 0.90 1.81 2.704(2) 172.2 .
N3 H3A F16 0.90 1.87 2.754(2) 166.2 .
N3 H3B F34 0.90 2.13 2.904(3) 144.0 .
N4 H4A F32 0.90 2.05 2.824(2) 143.8 .
N4 H4A F31 0.90 2.11 2.725(2) 124.7 .
N4 H4A F28 0.90 2.29 2.894(2) 124.6 .
N4 H4B F22 0.90 1.80 2.693(2) 174.1 .
N5 H5A F10 0.90 1.75 2.638(2) 171.3 .
N5 H5B F4 0.90 1.88 2.705(2) 150.6 .
N6 H6A F18 0.90 1.85 2.736(2) 166.8 .
N7 H7A F6 0.90 1.90 2.748(2) 156.5 .
N7 H7B F12 0.90 1.79 2.665(2) 164.9 .
N8 H8B F2 0.90 1.78 2.664(2) 168.4 .
N9 H9A F19 0.90 1.87 2.635(2) 141.7 .
N9 H9B F25 0.90 1.83 2.712(2) 165.2 .
N9 H9B F23 0.90 2.45 2.985(2) 118.6 .
N9 H9B F27 0.90 2.47 2.953(2) 114.3 .
N11 H11A F23 0.90 1.82 2.681(2) 158.1 .
N11 H11B F18 0.90 1.92 2.702(2) 144.5 .
N13 H13A F21 0.90 1.82 2.670(2) 157.1 .
N13 H13A F18 0.90 2.34 2.963(2) 126.2 .
N13 H13B F28 0.90 2.00 2.758(2) 140.8 .
N13 H13B F30 0.90 2.17 2.851(2) 131.6 .
N14 H14A F15 0.90 1.97 2.779(2) 149.0 .
N14 H14A F16 0.90 2.23 2.916(2) 132.8 .
N14 H14B F7 0.90 2.02 2.713(3) 132.7 .
N14 H14B F5 0.90 2.18 2.873(2) 132.9 .
N15 H15B F14 0.90 1.93 2.697(2) 141.6 .
N16 H16B F6 0.90 1.90 2.736(2) 154.3 .
N16 H16B F2 0.90 2.42 2.859(2) 110.5 .
O7 H17 F21 0.847(18) 1.789(19) 2.629(2) 171(3) .
O8 H18 F23 0.839(18) 1.859(19) 2.686(2) 168(3) .
O9 H19 F1 0.829(18) 1.938(19) 2.763(2) 173(3) .
O10 H210 F15 0.834(18) 1.88(2) 2.689(2) 165(3) .
O11 H111 O9 0.830(18) 2.01(2) 2.822(3) 167(3) .
O11 H211 O10 0.838(17) 2.039(19) 2.869(3) 170(3) .
O12 H212 O1 0.838(18) 1.846(19) 2.679(2) 173(3) .
O13 H113 O6 0.91(4) 1.81(2) 2.687(2) 164(5) .
N1 H1B O3 0.90 2.16 2.968(2) 148.7 2_665
N6 H6B O2 0.90 2.20 2.952(3) 140.1 1_455
N12 H12A F16 0.90 1.89 2.728(2) 153.2 1_455
N12 H12A F17 0.90 2.36 2.916(2) 120.0 1_455
N12 H12B F11 0.90 1.85 2.695(2) 156.4 1_455
O8 H28 F34 0.840(18) 1.881(19) 2.719(2) 175(4) 1_455
O9 H29 F11 0.835(18) 1.953(19) 2.769(2) 166(3) 1_455
N8 H8A F20 0.90 1.90 2.704(2) 147.7 1_545
N15 H15A F29 0.90 1.95 2.764(2) 149.3 1_545
N15 H15A F33 0.90 2.25 2.731(2) 113.3 1_545
N16 H16A O7 0.90 2.15 2.916(2) 141.9 1_545
N16 H16A F20 0.90 2.38 2.983(2) 124.5 1_545
N10 H10A F13 0.90 1.84 2.719(2) 164.4 1_465
N10 H10A F11 0.90 2.35 2.854(2) 115.5 1_465
N10 H10B F17 0.90 1.81 2.632(2) 150.5 1_465
O7 H27 F12 0.834(17) 1.858(18) 2.688(2) 174(3) 2_666
O14 H114 O12 0.832(18) 2.018(19) 2.844(3) 172(3) 2_666
O10 H110 F24 0.837(18) 1.902(19) 2.718(2) 164(3) 2_565
O12 H112 F19 0.825(17) 1.897(18) 2.712(2) 169(3) 2_566
O13 H213 F17 0.896(19) 1.788(19) 2.682(2) 175(4) 2_665
O14 H214 O8 0.818(18) 2.06(2) 2.839(3) 160(3) 1_655
